data_7247633
loop_
_publ_author_name
'Gao, Cheng-Cheng'
'Tang, Xue-Na'
'Miao, Jing-Ling'
'Li, Yu'
'Li, Cuncheng'
'Liu, Guang-Ning'

_publ_section_title
;
 Regulating the crystal and electronic structures and optical properties
 of hybrid bromoplumbates with alkylated N, S- or P-containing aromatic
 cations
;
_journal_issue 47
_journal_name_full CrystEngComm
_journal_page_first 6556
_journal_page_last 6567
_journal_paper_doi 10.1039/D3CE00931A
_journal_volume 25
_journal_year 2023
_chemical_formula_moiety 'Br8 Pb3, 2(C10 H12 N S)'
_chemical_formula_sum 'C20 H24 Br8 N2 Pb3 S2'
_chemical_formula_weight 1617.38
_space_group_crystal_system monoclinic
_space_group_IT_number 14
_space_group_name_Hall '-P 2ybc'
_space_group_name_H-M_alt 'P 1 21/c 1'
_atom_sites_solution_hydrogens geom
_atom_sites_solution_primary direct
_audit_creation_date 2023-09-20
_audit_creation_method
;
FinalCif V106 by Daniel Kratzert, Freiburg 2023,
https://dkratzert.de/finalcif.html
;
_audit_update_record
;
2023-09-21 deposited with the CCDC.	2023-11-01 downloaded from the CCDC.
;
_cell_angle_alpha 90
_cell_angle_beta 91.913(5)
_cell_angle_gamma 90
_cell_formula_units_Z 4
_cell_length_a 8.8791(4)
_cell_length_b 21.8322(14)
_cell_length_c 17.9977(10)
_cell_measurement_reflns_used 2929
_cell_measurement_temperature 293(2)
_cell_measurement_theta_max 27.8660
_cell_measurement_theta_min 3.0050
_cell_volume 3486.9(3)
_computing_cell_refinement
;
CrysAlisPro, Agilent Technologies,
Version 1.171.37.35 (release 13-08-2014 CrysAlis171 .NET)
(compiled Aug 13 2014,18:06:01)
;
_computing_data_collection
;
CrysAlisPro, Agilent Technologies,
Version 1.171.37.35 (release 13-08-2014 CrysAlis171 .NET)
(compiled Aug 13 2014,18:06:01)
;
_computing_data_reduction
;
CrysAlisPro, Agilent Technologies,
Version 1.171.37.35 (release 13-08-2014 CrysAlis171 .NET)
(compiled Aug 13 2014,18:06:01)
;
_computing_molecular_graphics 'Olex2 (Dolomanov et al., 2009)'
_computing_publication_material 'Olex2 (Dolomanov et al., 2009)'
_computing_structure_refinement 'ShelXL (Sheldrick, 2015)'
_computing_structure_solution 'SHELXS (G. Sheldrick)'
_diffrn_ambient_temperature 293(2)
_diffrn_detector 'CCD plate'
_diffrn_detector_area_resol_mean 16.0355
_diffrn_detector_type Eos
_diffrn_measured_fraction_theta_full 0.991
_diffrn_measured_fraction_theta_max 0.991
_diffrn_measurement_details
;
#__ type_ start__ end____ width___ exp.time_
  1 omega  -53.00   35.00   1.0000   28.6000
omega____ theta____ kappa____ phi______ frames
    -       15.8569  -37.0000  -30.0000 88

#__ type_ start__ end____ width___ exp.time_
  2 omega   -3.00   85.00   1.0000   28.6000
omega____ theta____ kappa____ phi______ frames
    -       15.8569   37.0000  150.0000 88

#__ type_ start__ end____ width___ exp.time_
  3 omega  -25.00   22.00   1.0000   28.6000
omega____ theta____ kappa____ phi______ frames
    -      -16.9507  -99.0000  120.0000 47

#__ type_ start__ end____ width___ exp.time_
  4 omega   35.00   88.00   1.0000   28.6000
omega____ theta____ kappa____ phi______ frames
    -       15.8569  178.0000 -120.0000 53

#__ type_ start__ end____ width___ exp.time_
  5 omega  -85.00  -49.00   1.0000   28.6000
omega____ theta____ kappa____ phi______ frames
    -      -16.9507  -77.0000  -30.0000 36
;
_diffrn_measurement_device 'four-circle diffractometer'
_diffrn_measurement_device_type 'Xcalibur, Eos, Gemini'
_diffrn_measurement_method '\w scans'
_diffrn_orient_matrix_UB_11 0.0750795000
_diffrn_orient_matrix_UB_12 0.0062571000
_diffrn_orient_matrix_UB_13 -0.0099777000
_diffrn_orient_matrix_UB_21 0.0081234000
_diffrn_orient_matrix_UB_22 -0.0307687000
_diffrn_orient_matrix_UB_23 -0.0118533000
_diffrn_orient_matrix_UB_31 -0.0262791000
_diffrn_orient_matrix_UB_32 0.0083367000
_diffrn_orient_matrix_UB_33 -0.0362487000
_diffrn_radiation_monochromator graphite
_diffrn_radiation_probe x-ray
_diffrn_radiation_type MoK\a
_diffrn_radiation_wavelength 0.71073
_diffrn_reflns_av_R_equivalents 0.0929
_diffrn_reflns_av_unetI/netI 0.1725
_diffrn_reflns_Laue_measured_fraction_full 0.991
_diffrn_reflns_Laue_measured_fraction_max 0.991
_diffrn_reflns_limit_h_max 10
_diffrn_reflns_limit_h_min -10
_diffrn_reflns_limit_k_max 26
_diffrn_reflns_limit_k_min -26
_diffrn_reflns_limit_l_max 21
_diffrn_reflns_limit_l_min -21
_diffrn_reflns_number 19454
_diffrn_reflns_point_group_measured_fraction_full 0.991
_diffrn_reflns_point_group_measured_fraction_max 0.991
_diffrn_reflns_theta_full 25.242
_diffrn_reflns_theta_max 25.348
_diffrn_reflns_theta_min 2.958
_diffrn_source 'Enhance (Mo) X-ray Source'
_exptl_absorpt_coefficient_mu 23.751
_exptl_absorpt_correction_T_max 1.00000
_exptl_absorpt_correction_T_min 0.20429
_exptl_absorpt_correction_type multi-scan
_exptl_absorpt_process_details
;
CrysAlisPro, Agilent Technologies,
Version 1.171.37.35 (release 13-08-2014 CrysAlis171 .NET)
(compiled Aug 13 2014,18:06:01)
Empirical absorption correction using spherical harmonics,
 implemented in SCALE3 ABSPACK scaling algorithm.
;
_exptl_crystal_colour 'clear light colourless'
_exptl_crystal_colour_lustre clear
_exptl_crystal_colour_modifier light
_exptl_crystal_colour_primary colourless
_exptl_crystal_density_diffrn 3.081
_exptl_crystal_description prism
_exptl_crystal_F_000 2864
_exptl_crystal_size_max 0.27
_exptl_crystal_size_mid 0.13
_exptl_crystal_size_min 0.11
_refine_diff_density_max 4.591
_refine_diff_density_min -1.908
_refine_diff_density_rms 0.319
_refine_ls_extinction_method none
_refine_ls_goodness_of_fit_ref 0.880
_refine_ls_hydrogen_treatment constr
_refine_ls_matrix_type full
_refine_ls_number_parameters 318
_refine_ls_number_reflns 6330
_refine_ls_number_restraints 37
_refine_ls_restrained_S_all 0.878
_refine_ls_R_factor_all 0.1354
_refine_ls_R_factor_gt 0.0707
_refine_ls_shift/su_max 0.000
_refine_ls_shift/su_mean 0.000
_refine_ls_structure_factor_coef Fsqd
_refine_ls_weighting_details 'w=1/[\s^2^(Fo^2^)+(0.0274P)^2^] where P=(Fo^2^+2Fc^2^)/3'
_refine_ls_weighting_scheme calc
_refine_ls_wR_factor_gt 0.1343
_refine_ls_wR_factor_ref 0.1591
_reflns_Friedel_coverage 0.000
_reflns_number_gt 3025
_reflns_number_total 6330
_reflns_threshold_expression 'I > 2\s(I)'
_cod_data_source_file d3ce00931a2.cif
_cod_data_source_block cmp3
_cod_depositor_comments 'Adding full bibliography for 7247629--7247634.cif.'
_cod_database_code 7247633
_chemical_oxdiff_formula 'C H N S Br Pb'
_shelx_shelxl_version_number 2014/7
_olex2_refinement_description
;
1. Fixed Uiso
 At 1.2 times of:
  All C(H) groups, All C(H,H) groups
 At 1.5 times of:
  All C(H,H,H) groups
2. Rigid bond restraints
 C9, C10
 with sigma for 1-2 distances of 0.01 and sigma for 1-3 distances of 0.02
3. Uiso/Uaniso restraints and constraints
C9 \\sim C10: within 2A with sigma of 0.01 and sigma for terminal atoms of 0.02
Uanis(C4) \\sim Ueq, Uanis(C7) \\sim Ueq, Uanis(C11) \\sim Ueq, Uanis(C12)
\\sim Ueq, Uanis(C20) \\sim Ueq: with sigma of 0.002 and sigma for terminal
atoms of 0.004
4.a Secondary CH2 refined with riding coordinates:
 C8(H8A,H8B), C9(H9A,H9B), C18(H18A,H18B), C19(H19A,H19B)
4.b Aromatic/amide H refined with riding coordinates:
 C2(H2), C3(H3), C4(H4), C5(H5), C7(H7), C12(H12), C13(H13), C14(H14),
 C15(H15), C17(H17)
4.c Idealised Me refined as rotating group:
 C10(H10A,H10B,H10C), C20(H20A,H20B,H20C)
;
_olex2_submission_special_instructions 'No special instructions were received'
_shelx_space_group_comment
;
The symmetry employed for this shelxl refinement is uniquely defined
by the following loop, which should always be used as a source of
symmetry information in preference to the above space-group names.
They are only intended as comments.
;
_reflns_odcompleteness_completeness 99.71
_reflns_odcompleteness_iscentric 1
_reflns_odcompleteness_theta 26.32

loop_
_space_group_symop_operation_xyz
'x, y, z'
'-x, y+1/2, -z+1/2'
'-x, -y, -z'
'x, -y-1/2, z-1/2'

loop_
_atom_site_label
_atom_site_type_symbol
_atom_site_fract_x
_atom_site_fract_y
_atom_site_fract_z
_atom_site_U_iso_or_equiv
_atom_site_adp_type
_atom_site_occupancy
_atom_site_site_symmetry_order
_atom_site_calc_flag
_atom_site_refinement_flags_posn
_atom_site_refinement_flags_adp
_atom_site_refinement_flags_occupancy
_atom_site_disorder_assembly
_atom_site_disorder_group
Pb1 Pb -0.24491(8) 0.49846(4) 0.99968(4) 0.0364(3) Uani 1 1 d . . . . .
Pb2 Pb -0.02110(9) 0.58204(4) 0.79004(5) 0.0348(2) Uani 1 1 d . . . . .
Pb3 Pb 0.48068(9) 0.57314(4) 0.79267(5) 0.0354(3) Uani 1 1 d . . . . .
Br1 Br -0.4896(3) 0.59073(10) 0.97634(13) 0.0462(6) Uani 1 1 d . . . . .
Br2 Br -0.2218(2) 0.51844(10) 1.16668(12) 0.0395(6) Uani 1 1 d . . . . .
Br3 Br -0.0119(2) 0.59696(10) 0.97469(12) 0.0438(6) Uani 1 1 d . . . . .
Br4 Br -0.2563(2) 0.48088(10) 0.82892(12) 0.0407(6) Uani 1 1 d . . . . .
Br5 Br -0.0235(2) 0.55456(10) 0.63834(13) 0.0425(6) Uani 1 1 d . . . . .
Br6 Br 0.2354(2) 0.66913(10) 0.77497(13) 0.0451(6) Uani 1 1 d . . . . .
Br7 Br 0.4723(2) 0.52969(10) 0.64564(12) 0.0427(6) Uani 1 1 d . . . . .
Br8 Br 0.7125(2) 0.66971(10) 0.76740(14) 0.0470(6) Uani 1 1 d . . . . .
S1 S 0.6591(6) 0.5813(3) 0.4945(3) 0.0453(15) Uani 1 1 d . . . . .
N1 N 0.7508(15) 0.6887(8) 0.5258(9) 0.031(4) Uani 1 1 d . . . A 1
C1 C 0.815(2) 0.6789(9) 0.4567(12) 0.033(5) Uani 1 1 d . . . . .
C2 C 0.899(2) 0.7168(11) 0.4120(16) 0.057(8) Uani 1 1 d . . . . .
H2 H 0.9214 0.7570 0.4252 0.068 Uiso 1 1 calc R . . . .
C3 C 0.944(2) 0.6921(10) 0.3492(12) 0.036(5) Uani 1 1 d . . . . .
H3 H 1.0072 0.7156 0.3205 0.044 Uiso 1 1 calc R . . . .
C4 C 0.907(2) 0.6349(9) 0.3229(12) 0.034(5) Uani 1 1 d . U . . .
H4 H 0.9428 0.6216 0.2777 0.040 Uiso 1 1 calc R . . . .
C5 C 0.820(2) 0.5986(11) 0.3615(13) 0.045(6) Uani 1 1 d . . . . .
H5 H 0.7890 0.5608 0.3425 0.054 Uiso 1 1 calc R . . . .
C6 C 0.774(2) 0.6178(11) 0.4308(12) 0.044(6) Uani 1 1 d . . . . .
C7 C 0.678(2) 0.6414(10) 0.5466(12) 0.038(5) Uani 1 1 d . U . . .
H7 H 0.6347 0.6416 0.5930 0.046 Uiso 1 1 calc R . . A .
C8 C 0.782(2) 0.7439(10) 0.5665(12) 0.045(6) Uani 1 1 d . . . . .
H8A H 0.7136 0.7474 0.6071 0.054 Uiso 1 1 calc R . . A .
H8B H 0.7665 0.7790 0.5341 0.054 Uiso 1 1 calc R . . A .
C9 C 0.946(3) 0.7439(13) 0.5976(15) 0.070(7) Uani 1 1 d . U . . .
H9A H 0.9648 0.7064 0.6254 0.084 Uiso 1 1 calc R . . . .
H9B H 1.0145 0.7450 0.5568 0.084 Uiso 1 1 calc R . . . .
C10 C 0.973(3) 0.7960(13) 0.6454(16) 0.085(8) Uani 1 1 d . U . . .
H10A H 0.9509 0.8330 0.6183 0.128 Uiso 1 1 calc GR . . . .
H10B H 1.0769 0.7963 0.6622 0.128 Uiso 1 1 calc GR . . . .
H10C H 0.9098 0.7935 0.6875 0.128 Uiso 1 1 calc GR . . . .
S2 S 1.1932(6) 0.5647(3) 0.4678(4) 0.0481(16) Uani 1 1 d . . . . .
N2 N 1.2913(17) 0.6331(8) 0.3666(10) 0.038(5) Uani 1 1 d . . . . .
C11 C 1.313(2) 0.6682(9) 0.4373(11) 0.026(4) Uani 1 1 d . U . . .
C12 C 1.373(2) 0.7281(11) 0.4436(14) 0.053(6) Uani 1 1 d . U . . .
H12 H 1.4035 0.7510 0.4033 0.063 Uiso 1 1 calc R . . . .
C13 C 1.381(3) 0.7481(11) 0.5141(15) 0.071(9) Uani 1 1 d . . . . .
H13 H 1.4256 0.7862 0.5229 0.085 Uiso 1 1 calc R . . . .
C14 C 1.330(3) 0.7168(10) 0.5737(11) 0.045(6) Uani 1 1 d . . . . .
H14 H 1.3370 0.7350 0.6204 0.053 Uiso 1 1 calc R . . . .
C15 C 1.267(2) 0.6585(10) 0.5670(15) 0.058(8) Uani 1 1 d . . . . .
H15 H 1.2292 0.6377 0.6074 0.070 Uiso 1 1 calc R . . B .
C16 C 1.264(2) 0.6338(9) 0.4962(13) 0.039(6) Uani 1 1 d . . . C 1
C17 C 1.240(3) 0.5797(10) 0.3820(13) 0.050(7) Uani 1 1 d . . . . .
H17 H 1.2291 0.5500 0.3451 0.061 Uiso 1 1 calc R . . . .
C18 C 1.335(2) 0.6559(9) 0.2985(13) 0.047(6) Uani 1 1 d . . . . .
H18A H 1.3129 0.6994 0.2970 0.056 Uiso 1 1 calc R . . . .
H18B H 1.2732 0.6366 0.2596 0.056 Uiso 1 1 calc R . . . .
C19 C 1.502(2) 0.6467(12) 0.2806(12) 0.053(7) Uani 1 1 d . . . . .
H19A H 1.5642 0.6684 0.3172 0.064 Uiso 1 1 calc R . . . .
H19B H 1.5261 0.6035 0.2843 0.064 Uiso 1 1 calc R . . . .
C20 C 1.537(2) 0.6696(10) 0.2032(12) 0.050(6) Uani 1 1 d . U . . .
H20A H 1.4919 0.6428 0.1665 0.075 Uiso 1 1 calc GR . . . .
H20B H 1.6444 0.6702 0.1978 0.075 Uiso 1 1 calc GR . . . .
H20C H 1.4978 0.7103 0.1964 0.075 Uiso 1 1 calc GR . . . .

loop_
_atom_site_aniso_label
_atom_site_aniso_U_11
_atom_site_aniso_U_22
_atom_site_aniso_U_33
_atom_site_aniso_U_23
_atom_site_aniso_U_13
_atom_site_aniso_U_12
Pb1 0.0373(5) 0.0421(6) 0.0298(5) 0.0034(4) 0.0021(4) 0.0042(4)
Pb2 0.0375(5) 0.0350(5) 0.0319(5) 0.0017(4) 0.0008(4) -0.0025(4)
Pb3 0.0376(5) 0.0375(5) 0.0312(5) 0.0013(4) 0.0021(4) 0.0000(4)
Br1 0.0569(15) 0.0334(14) 0.0485(15) -0.0058(11) 0.0027(12) 0.0091(11)
Br2 0.0505(13) 0.0338(13) 0.0343(13) -0.0022(10) 0.0036(10) -0.0011(11)
Br3 0.0541(14) 0.0394(14) 0.0381(14) -0.0021(11) 0.0044(11) 0.0070(11)
Br4 0.0494(13) 0.0358(13) 0.0370(13) -0.0030(11) 0.0017(11) -0.0026(11)
Br5 0.0525(14) 0.0386(13) 0.0362(13) -0.0015(11) 0.0005(11) -0.0074(11)
Br6 0.0499(14) 0.0287(13) 0.0566(16) -0.0037(11) -0.0014(12) -0.0027(11)
Br7 0.0509(14) 0.0412(14) 0.0361(13) -0.0010(11) 0.0015(11) -0.0037(11)
Br8 0.0456(14) 0.0305(13) 0.0649(17) 0.0065(12) 0.0021(12) -0.0057(11)
S1 0.038(3) 0.044(4) 0.054(4) 0.013(3) 0.004(3) -0.002(3)
N1 0.013(8) 0.047(12) 0.033(11) 0.008(9) -0.003(7) -0.006(8)
C1 0.035(12) 0.026(12) 0.039(13) 0.008(10) 0.012(10) -0.003(10)
C2 0.028(12) 0.032(14) 0.11(2) 0.018(15) 0.025(14) 0.012(11)
C3 0.037(12) 0.032(13) 0.041(14) 0.001(11) 0.007(11) -0.011(10)
C4 0.034(5) 0.034(5) 0.033(5) 0.001(2) 0.001(2) 0.000(2)
C5 0.028(12) 0.055(16) 0.051(16) -0.015(13) -0.007(11) -0.005(11)
C6 0.054(15) 0.058(17) 0.022(12) 0.012(12) 0.004(11) -0.024(12)
C7 0.038(6) 0.038(6) 0.038(6) 0.001(2) 0.002(2) -0.001(2)
C8 0.049(14) 0.042(15) 0.045(15) -0.024(12) 0.017(12) -0.004(12)
C9 0.058(14) 0.090(19) 0.061(16) -0.025(13) -0.008(13) -0.008(14)
C10 0.074(15) 0.09(2) 0.088(18) -0.029(14) -0.022(14) 0.003(15)
S2 0.053(4) 0.028(3) 0.064(4) 0.004(3) 0.009(3) -0.010(3)
N2 0.030(10) 0.047(12) 0.037(11) 0.016(10) -0.005(9) 0.004(9)
C11 0.027(5) 0.026(5) 0.027(5) 0.001(2) 0.001(2) 0.000(2)
C12 0.053(7) 0.052(7) 0.053(7) 0.000(2) 0.002(2) -0.001(2)
C13 0.10(2) 0.046(17) 0.07(2) 0.005(15) -0.023(16) -0.054(15)
C14 0.082(18) 0.037(14) 0.014(12) -0.011(11) -0.010(12) 0.000(13)
C15 0.063(16) 0.030(15) 0.08(2) -0.006(14) -0.036(15) 0.000(12)
C16 0.044(13) 0.024(12) 0.048(15) -0.004(11) -0.002(12) 0.012(11)
C17 0.080(18) 0.014(12) 0.057(17) -0.010(12) 0.002(14) -0.014(12)
C18 0.069(16) 0.019(12) 0.053(16) 0.007(12) 0.003(13) 0.001(12)
C19 0.043(14) 0.068(18) 0.050(16) 0.033(13) 0.023(11) -0.010(13)
C20 0.052(7) 0.049(7) 0.050(7) 0.003(4) 0.006(4) -0.001(4)

loop_
_atom_type_symbol
_atom_type_description
_atom_type_scat_dispersion_real
_atom_type_scat_dispersion_imag
_atom_type_scat_source
C C 0.0033 0.0016 'International Tables Vol C Tables 4.2.6.8 and 6.1.1.4'
H H 0.0000 0.0000 'International Tables Vol C Tables 4.2.6.8 and 6.1.1.4'
N N 0.0061 0.0033 'International Tables Vol C Tables 4.2.6.8 and 6.1.1.4'
S S 0.1246 0.1234 'International Tables Vol C Tables 4.2.6.8 and 6.1.1.4'
Br Br -0.2901 2.4595 'International Tables Vol C Tables 4.2.6.8 and 6.1.1.4'
Pb Pb -3.3944 10.1111 'International Tables Vol C Tables 4.2.6.8 and 6.1.1.4'

loop_
_geom_angle_atom_site_label_1
_geom_angle_atom_site_label_2
_geom_angle_atom_site_label_3
_geom_angle
_geom_angle_site_symmetry_1
_geom_angle_site_symmetry_3
_geom_angle_publ_flag
Br1 Pb1 Br1 83.69(7) . 3_467 ?
Br1 Pb1 Br2 93.86(7) . . ?
Br1 Pb1 Br3 179.41(7) . 3_567 ?
Br1 Pb1 Br3 89.86(7) . . ?
Br1 Pb1 Br3 96.65(6) 3_467 3_567 ?
Br1 Pb1 Br4 86.82(6) . . ?
Br2 Pb1 Br1 88.80(6) . 3_467 ?
Br2 Pb1 Br3 85.67(6) . 3_567 ?
Br2 Pb1 Br4 177.68(7) . . ?
Br3 Pb1 Br1 173.53(6) . 3_467 ?
Br3 Pb1 Br2 91.20(6) . . ?
Br3 Pb1 Br3 89.81(6) . 3_567 ?
Br3 Pb1 Br4 86.58(6) . . ?
Br4 Pb1 Br1 93.48(6) . 3_467 ?
Br4 Pb1 Br3 93.64(6) . 3_567 ?
Br4 Pb2 Br2 84.83(6) . 3_567 ?
Br5 Pb2 Br2 94.29(7) . 3_567 ?
Br5 Pb2 Br4 94.79(7) . . ?
Br5 Pb2 Br6 91.65(7) . . ?
Br5 Pb2 Br8 91.35(7) . 1_455 ?
Br6 Pb2 Br2 87.02(6) . 3_567 ?
Br6 Pb2 Br4 169.96(6) . . ?
Br6 Pb2 Br8 100.27(6) . 1_455 ?
Br8 Pb2 Br2 170.66(7) 1_455 3_567 ?
Br8 Pb2 Br4 87.29(6) 1_455 . ?
Br4 Pb3 Br2 95.07(6) 1_655 3_567 ?
Br6 Pb3 Br2 86.33(6) . 3_567 ?
Br6 Pb3 Br4 173.34(7) . 1_655 ?
Br7 Pb3 Br2 90.45(6) . 3_567 ?
Br7 Pb3 Br4 88.58(7) . 1_655 ?
Br7 Pb3 Br6 97.93(7) . . ?
Br7 Pb3 Br8 95.25(7) . . ?
Br8 Pb3 Br2 173.38(7) . 3_567 ?
Br8 Pb3 Br4 88.45(6) . 1_655 ?
Br8 Pb3 Br6 89.55(6) . . ?
Pb1 Br1 Pb1 96.31(7) . 3_467 ?
Pb1 Br2 Pb2 99.65(7) . 3_567 ?
Pb1 Br2 Pb3 96.48(6) . 3_567 ?
Pb3 Br2 Pb2 89.97(6) 3_567 3_567 ?
Pb1 Br3 Pb1 90.20(6) . 3_567 ?
Pb1 Br4 Pb2 97.73(6) . . ?
Pb1 Br4 Pb3 97.25(7) . 1_455 ?
Pb2 Br4 Pb3 89.89(6) . 1_455 ?
Pb2 Br6 Pb3 95.61(7) . . ?
Pb3 Br8 Pb2 94.11(7) . 1_655 ?
C7 S1 C6 87.7(11) . . ?
C1 N1 C8 120.4(17) . . ?
C7 N1 C1 111.0(19) . . ?
C7 N1 C8 128.3(19) . . ?
N1 C1 C6 108.8(17) . . ?
C2 C1 N1 132(2) . . ?
C2 C1 C6 120(2) . . ?
C1 C2 H2 122.1 . . ?
C3 C2 C1 116(2) . . ?
C3 C2 H2 122.1 . . ?
C2 C3 H3 117.0 . . ?
C2 C3 C4 126(2) . . ?
C4 C3 H3 117.0 . . ?
C3 C4 H4 119.9 . . ?
C5 C4 C3 120(2) . . ?
C5 C4 H4 119.9 . . ?
C4 C5 H5 120.6 . . ?
C4 C5 C6 119(2) . . ?
C6 C5 H5 120.6 . . ?
C1 C6 S1 110.5(16) . . ?
C5 C6 S1 130.0(19) . . ?
C5 C6 C1 119(2) . . ?
S1 C7 H7 119.1 . . ?
N1 C7 S1 121.8(18) . . ?
N1 C7 H7 119.1 . . ?
N1 C8 H8A 109.5 . . ?
N1 C8 H8B 109.5 . . ?
N1 C8 C9 110.5(17) . . ?
H8A C8 H8B 108.1 . . ?
C9 C8 H8A 109.5 . . ?
C9 C8 H8B 109.5 . . ?
C8 C9 H9A 109.5 . . ?
C8 C9 H9B 109.5 . . ?
H9A C9 H9B 108.1 . . ?
C10 C9 C8 111(2) . . ?
C10 C9 H9A 109.5 . . ?
C10 C9 H9B 109.5 . . ?
C9 C10 H10A 109.5 . . ?
C9 C10 H10B 109.5 . . ?
C9 C10 H10C 109.5 . . ?
H10A C10 H10B 109.5 . . ?
H10A C10 H10C 109.5 . . ?
H10B C10 H10C 109.5 . . ?
C17 S2 C16 90.3(11) . . ?
C17 N2 C11 108.7(18) . . ?
C17 N2 C18 129(2) . . ?
C18 N2 C11 122.3(18) . . ?
C12 C11 N2 125.6(19) . . ?
C16 C11 N2 109.8(17) . . ?
C16 C11 C12 125(2) . . ?
C11 C12 H12 123.6 . . ?
C13 C12 C11 113(2) . . ?
C13 C12 H12 123.6 . . ?
C12 C13 H13 117.6 . . ?
C12 C13 C14 125(2) . . ?
C14 C13 H13 117.6 . . ?
C13 C14 H14 118.9 . . ?
C13 C14 C15 122(2) . . ?
C15 C14 H14 118.9 . . ?
C14 C15 H15 122.2 . . ?
C16 C15 C14 116(2) . . ?
C16 C15 H15 122.2 . . ?
C11 C16 S2 111.9(16) . . ?
C15 C16 S2 128.2(19) . . ?
C15 C16 C11 120(2) . . ?
S2 C17 H17 120.5 . . ?
N2 C17 S2 119.0(18) . . ?
N2 C17 H17 120.5 . . ?
N2 C18 H18A 108.3 . . ?
N2 C18 H18B 108.3 . . ?
N2 C18 C19 115.8(17) . . ?
H18A C18 H18B 107.4 . . ?
C19 C18 H18A 108.3 . . ?
C19 C18 H18B 108.3 . . ?
C18 C19 H19A 109.1 . . ?
C18 C19 H19B 109.1 . . ?
H19A C19 H19B 107.9 . . ?
C20 C19 C18 112.3(18) . . ?
C20 C19 H19A 109.1 . . ?
C20 C19 H19B 109.1 . . ?
C19 C20 H20A 109.5 . . ?
C19 C20 H20B 109.5 . . ?
C19 C20 H20C 109.5 . . ?
H20A C20 H20B 109.5 . . ?
H20A C20 H20C 109.5 . . ?
H20B C20 H20C 109.5 . . ?

loop_
_geom_bond_atom_site_label_1
_geom_bond_atom_site_label_2
_geom_bond_distance
_geom_bond_site_symmetry_2
_geom_bond_publ_flag
Pb1 Br1 2.982(2) . ?
Pb1 Br1 3.099(3) 3_467 ?
Pb1 Br2 3.037(2) . ?
Pb1 Br3 3.028(2) . ?
Pb1 Br3 3.112(2) 3_567 ?
Pb1 Br4 3.095(2) . ?
Pb2 Br2 3.155(2) 3_567 ?
Pb2 Br4 3.134(2) . ?
Pb2 Br5 2.795(2) . ?
Pb2 Br6 2.986(2) . ?
Pb2 Br8 3.060(2) 1_455 ?
Pb3 Br2 3.151(2) 3_567 ?
Pb3 Br4 3.136(2) 1_655 ?
Pb3 Br6 3.031(2) . ?
Pb3 Br7 2.810(2) . ?
Pb3 Br8 2.992(2) . ?
Br1 Pb1 3.099(2) 3_467 ?
Br2 Pb2 3.155(2) 3_567 ?
Br2 Pb3 3.151(2) 3_567 ?
Br3 Pb1 3.112(2) 3_567 ?
Br4 Pb3 3.136(2) 1_455 ?
Br8 Pb2 3.060(2) 1_655 ?
S1 C6 1.75(2) . ?
S1 C7 1.62(2) . ?
N1 C1 1.40(2) . ?
N1 C7 1.28(2) . ?
N1 C8 1.43(2) . ?
C1 C2 1.39(3) . ?
C1 C6 1.45(3) . ?
C2 H2 0.9300 . ?
C2 C3 1.33(3) . ?
C3 H3 0.9300 . ?
C3 C4 1.37(3) . ?
C4 H4 0.9300 . ?
C4 C5 1.32(3) . ?
C5 H5 0.9300 . ?
C5 C6 1.39(3) . ?
C7 H7 0.9300 . ?
C8 H8A 0.9700 . ?
C8 H8B 0.9700 . ?
C8 C9 1.54(3) . ?
C9 H9A 0.9700 . ?
C9 H9B 0.9700 . ?
C9 C10 1.44(3) . ?
C10 H10A 0.9600 . ?
C10 H10B 0.9600 . ?
C10 H10C 0.9600 . ?
S2 C16 1.71(2) . ?
S2 C17 1.64(2) . ?
N2 C11 1.49(2) . ?
N2 C17 1.29(2) . ?
N2 C18 1.39(3) . ?
C11 C12 1.41(3) . ?
C11 C16 1.38(3) . ?
C12 H12 0.9300 . ?
C12 C13 1.34(3) . ?
C13 H13 0.9300 . ?
C13 C14 1.36(3) . ?
C14 H14 0.9300 . ?
C14 C15 1.39(3) . ?
C15 H15 0.9300 . ?
C15 C16 1.38(3) . ?
C17 H17 0.9300 . ?
C18 H18A 0.9700 . ?
C18 H18B 0.9700 . ?
C18 C19 1.54(3) . ?
C19 H19A 0.9700 . ?
C19 H19B 0.9700 . ?
C19 C20 1.52(3) . ?
C20 H20A 0.9600 . ?
C20 H20B 0.9600 . ?
C20 H20C 0.9600 . ?
